data_7114147
loop_
_publ_author_name
'Rather, Beth'
'Moulton, Brian'
'Bailey Walsh, Rosa D.'
'Zaworotko, Michael J.'

_publ_section_title
;
 A new supramolecular isomer of [Zn(nicotinate)2]n: a novel 42.84 network
 that is the result of self-assembly of 4-connected nodesElectronic
 supplementary information (ESI) available: experimental details, TGA and
 XRPD of all compounds. See http://www.rsc.org/suppdata/cc/b1/b111280p/
;
_journal_issue 7
_journal_name_full 'Chemical Communications'
_journal_page_first 694
_journal_paper_doi 10.1039/b111280p
_journal_year 2002
_chemical_formula_sum 'C24 H18 N4 O8 Zn'
_chemical_formula_weight 555.79
_chemical_name_common '[Zn(C6H4O2N)2].2C6H5O2N'
_chemical_name_systematic
; 
? 
;
_space_group_IT_number 15
_symmetry_cell_setting monoclinic
_symmetry_space_group_name_Hall '-C 2yc'
_symmetry_space_group_name_H-M 'C 1 2/c 1'
_atom_sites_solution_hydrogens geom
_atom_sites_solution_primary direct
_atom_sites_solution_secondary difmap
_audit_creation_method SHELXL-97
_cell_angle_alpha 90.00
_cell_angle_beta 93.708(4)
_cell_angle_gamma 90.00
_cell_formula_units_Z 4
_cell_length_a 11.922(3)
_cell_length_b 9.990(2)
_cell_length_c 20.107(5)
_cell_measurement_reflns_used 1678
_cell_measurement_temperature 200(2)
_cell_measurement_theta_max 24.81
_cell_measurement_theta_min 2.66
_cell_volume 2389.7(10)
_computing_cell_refinement 'Bruker SMART'
_computing_data_collection 'Bruker SMART'
_computing_data_reduction 'Bruker SAINT'
_computing_molecular_graphics 'Bruker SHELXTL'
_computing_publication_material 'Bruker SHELXTL'
_computing_structure_refinement 'SHELXL-97 (Sheldrick, 1997)'
_computing_structure_solution 'SHELXS-97 (Sheldrick, 1990)'
_diffrn_ambient_temperature 200(2)
_diffrn_measured_fraction_theta_full 0.999
_diffrn_measured_fraction_theta_max 0.999
_diffrn_measurement_device_type 'CCD area detector'
_diffrn_measurement_method 'phi and omega scans'
_diffrn_radiation_monochromator graphite
_diffrn_radiation_source 'fine-focus sealed tube'
_diffrn_radiation_type MoK\a
_diffrn_radiation_wavelength 0.71073
_diffrn_reflns_av_R_equivalents 0.0552
_diffrn_reflns_av_sigmaI/netI 0.0714
_diffrn_reflns_limit_h_max 11
_diffrn_reflns_limit_h_min -14
_diffrn_reflns_limit_k_max 8
_diffrn_reflns_limit_k_min -11
_diffrn_reflns_limit_l_max 23
_diffrn_reflns_limit_l_min -23
_diffrn_reflns_number 5878
_diffrn_reflns_theta_full 25.00
_diffrn_reflns_theta_max 25.00
_diffrn_reflns_theta_min 2.03
_exptl_absorpt_coefficient_mu 1.086
_exptl_absorpt_correction_T_max 1.000
_exptl_absorpt_correction_T_min 0.808
_exptl_absorpt_correction_type sadabs
_exptl_crystal_colour colorless
_exptl_crystal_density_diffrn 1.545
_exptl_crystal_density_meas 0
_exptl_crystal_density_method 'not measured'
_exptl_crystal_description square
_exptl_crystal_F_000 1136
_exptl_crystal_size_max 0.20
_exptl_crystal_size_mid 0.20
_exptl_crystal_size_min 0.15
_refine_diff_density_max 0.371
_refine_diff_density_min -0.280
_refine_diff_density_rms 0.072
_refine_ls_extinction_method none
_refine_ls_goodness_of_fit_ref 1.035
_refine_ls_hydrogen_treatment mixed
_refine_ls_matrix_type full
_refine_ls_number_parameters 168
_refine_ls_number_reflns 2099
_refine_ls_number_restraints 0
_refine_ls_restrained_S_all 1.035
_refine_ls_R_factor_all 0.0696
_refine_ls_R_factor_gt 0.0463
_refine_ls_shift/su_max 0.000
_refine_ls_shift/su_mean 0.000
_refine_ls_structure_factor_coef Fsqd
_refine_ls_weighting_details 'calc w=1/[\s^2^(Fo^2^)+(0.0377P)^2^+0.0000P] where P=(Fo^2^+2Fc^2^)/3'
_refine_ls_weighting_scheme calc
_refine_ls_wR_factor_gt 0.0896
_refine_ls_wR_factor_ref 0.0977
_reflns_number_gt 1581
_reflns_number_total 2099
_reflns_threshold_expression >2sigma(I)
_cod_data_source_file b111280p.txt
_cod_data_source_block Compound_1c
_cod_depositor_comments
;
The following automatic conversions were performed:

'_symmetry_cell_setting' value 'Monoclinic' changed to 'monoclinic'
according to
/usr/data/users/saulius/automatic-downloads/retrospective/RSC/lib/dictionaries/cif_core.dic
dictionary named 'cif_core.dic' version 2.4.2 from 2011-04-26.

Automatic conversion script
Id: cif_fix_values 2281 2013-09-26 08:29:07Z andrius 
;
_cod_original_cell_volume 2389.9(9)
_cod_original_sg_symbol_H-M C2/c
_cod_database_code 7114147

loop_
_symmetry_equiv_pos_as_xyz
'x, y, z'
'-x, y, -z+1/2'
'x+1/2, y+1/2, z'
'-x+1/2, y+1/2, -z+1/2'
'-x, -y, -z'
'x, -y, z-1/2'
'-x+1/2, -y+1/2, -z'
'x+1/2, -y+1/2, z-1/2'

loop_
_atom_site_label
_atom_site_type_symbol
_atom_site_fract_x
_atom_site_fract_y
_atom_site_fract_z
_atom_site_U_iso_or_equiv
_atom_site_adp_type
_atom_site_occupancy
_atom_site_symmetry_multiplicity
_atom_site_calc_flag
_atom_site_refinement_flags
Zn1 Zn 0.0000 -0.09967(6) 0.7500 0.0247(2) Uani 1 2 d S
N1 N 0.0777(2) 0.0391(3) 0.69063(14) 0.0253(7) Uani 1 1 d .
O1 O -0.13503(18) -0.2669(2) 0.77005(12) 0.0330(6) Uani 1 1 d .
O2 O -0.12515(19) -0.1431(2) 0.67985(12) 0.0332(6) Uani 1 1 d .
C1 C -0.1716(3) -0.2336(4) 0.71276(18) 0.0271(8) Uani 1 1 d .
C2 C 0.0370(3) 0.0733(4) 0.62931(18) 0.0310(9) Uani 1 1 d .
H2 H -0.0284 0.0288 0.6111 0.037 Uiso 1 1 calc R
C3 C 0.0853(3) 0.1698(4) 0.59123(19) 0.0362(10) Uani 1 1 d .
H3 H 0.0539 0.1916 0.5480 0.043 Uiso 1 1 calc R
C4 C 0.1817(3) 0.2344(4) 0.61812(18) 0.0323(9) Uani 1 1 d .
H4 H 0.2174 0.3008 0.5931 0.039 Uiso 1 1 calc R
C5 C 0.2245(3) 0.2008(3) 0.68133(17) 0.0233(8) Uani 1 1 d .
C6 C 0.1708(2) 0.1036(4) 0.71573(16) 0.0229(7) Uani 1 1 d .
H6 H 0.2004 0.0807 0.7592 0.027 Uiso 1 1 calc R
N100 N 0.7849(3) 0.9119(4) 0.98508(18) 0.0465(9) Uani 1 1 d .
O100 O 0.8547(2) 0.8277(3) 0.97204(14) 0.0540(8) Uani 1 1 d .
O101 O 0.7889(3) 0.9746(4) 1.03747(17) 0.0807(12) Uani 1 1 d .
C100 C 0.6912(3) 0.9381(4) 0.93545(18) 0.0319(9) Uani 1 1 d .
C101 C 0.6856(3) 0.8679(4) 0.87686(19) 0.0341(10) Uani 1 1 d .
H101 H 0.7391 0.8005 0.8685 0.041 Uiso 1 1 calc R
C102 C 0.5986(3) 0.8992(4) 0.83010(19) 0.0400(10) Uani 1 1 d .
H102 H 0.5924 0.8525 0.7889 0.048 Uiso 1 1 calc R
C103 C 0.5214(3) 0.9966(4) 0.8427(2) 0.0372(10) Uani 1 1 d .
H103 H 0.4628 1.0173 0.8100 0.045 Uiso 1 1 calc R
C104 C 0.5286(3) 1.0642(4) 0.9021(2) 0.0405(11) Uani 1 1 d .
H104 H 0.4745 1.1310 0.9106 0.049 Uiso 1 1 calc R
C105 C 0.6140(3) 1.0357(4) 0.9498(2) 0.0445(11) Uani 1 1 d .
H105 H 0.6195 1.0818 0.9912 0.053 Uiso 1 1 calc R

loop_
_atom_site_aniso_label
_atom_site_aniso_U_11
_atom_site_aniso_U_22
_atom_site_aniso_U_33
_atom_site_aniso_U_23
_atom_site_aniso_U_13
_atom_site_aniso_U_12
Zn1 0.0163(3) 0.0211(3) 0.0360(4) 0.000 -0.0026(2) 0.000
N1 0.0177(15) 0.0206(16) 0.0371(18) -0.0022(14) -0.0020(13) -0.0004(12)
O1 0.0267(14) 0.0300(15) 0.0411(16) -0.0010(13) -0.0072(11) -0.0032(12)
O2 0.0249(13) 0.0293(15) 0.0449(16) 0.0010(12) -0.0009(11) -0.0120(12)
C1 0.0169(17) 0.024(2) 0.040(2) -0.0062(18) 0.0010(16) 0.0020(16)
C2 0.0210(18) 0.033(2) 0.038(2) -0.0019(18) -0.0060(16) -0.0050(16)
C3 0.033(2) 0.036(2) 0.038(2) 0.0070(19) -0.0094(17) -0.0078(19)
C4 0.0258(19) 0.031(2) 0.040(2) 0.0020(18) -0.0002(16) -0.0069(17)
C5 0.0157(17) 0.0186(19) 0.035(2) -0.0035(16) -0.0004(14) -0.0001(15)
C6 0.0178(16) 0.0221(18) 0.0280(19) -0.0008(17) -0.0037(13) 0.0036(17)
N100 0.040(2) 0.050(2) 0.049(2) 0.005(2) -0.0077(16) 0.0041(19)
O100 0.0367(17) 0.060(2) 0.064(2) 0.0083(17) -0.0065(15) 0.0151(16)
O101 0.084(2) 0.095(3) 0.059(2) -0.031(2) -0.0338(19) 0.032(2)
C100 0.029(2) 0.034(2) 0.032(2) 0.0041(17) -0.0017(16) 0.0032(17)
C101 0.033(2) 0.031(2) 0.039(2) 0.0053(18) 0.0070(17) 0.0064(17)
C102 0.048(2) 0.037(2) 0.034(2) -0.003(2) -0.0019(18) 0.007(2)
C103 0.032(2) 0.039(2) 0.040(2) 0.008(2) -0.0016(18) 0.0005(19)
C104 0.032(2) 0.040(3) 0.049(3) -0.001(2) 0.0040(19) 0.0110(18)
C105 0.043(2) 0.051(3) 0.040(3) -0.011(2) 0.004(2) 0.003(2)

loop_
_atom_type_symbol
_atom_type_description
_atom_type_scat_dispersion_real
_atom_type_scat_dispersion_imag
_atom_type_scat_source
C C 0.0033 0.0016 'International Tables Vol C Tables 4.2.6.8 and 6.1.1.4'
H H 0.0000 0.0000 'International Tables Vol C Tables 4.2.6.8 and 6.1.1.4'
N N 0.0061 0.0033 'International Tables Vol C Tables 4.2.6.8 and 6.1.1.4'
O O 0.0106 0.0060 'International Tables Vol C Tables 4.2.6.8 and 6.1.1.4'
Zn Zn 0.2839 1.4301 'International Tables Vol C Tables 4.2.6.8 and 6.1.1.4'

loop_
_geom_angle_atom_site_label_1
_geom_angle_atom_site_label_2
_geom_angle_atom_site_label_3
_geom_angle
_geom_angle_site_symmetry_1
_geom_angle_site_symmetry_3
O2 Zn1 O2 155.35(14) . 2_556
O2 Zn1 N1 101.87(10) . 2_556
O2 Zn1 N1 94.48(10) 2_556 2_556
O2 Zn1 N1 94.48(10) . .
O2 Zn1 N1 101.87(10) 2_556 .
N1 Zn1 N1 96.65(16) 2_556 .
O2 Zn1 O1 59.46(9) . .
O2 Zn1 O1 101.98(9) 2_556 .
N1 Zn1 O1 92.26(10) 2_556 .
N1 Zn1 O1 153.75(10) . .
O2 Zn1 O1 101.98(9) . 2_556
O2 Zn1 O1 59.46(9) 2_556 2_556
N1 Zn1 O1 153.75(10) 2_556 2_556
N1 Zn1 O1 92.26(9) . 2_556
O1 Zn1 O1 90.48(12) . 2_556
O2 Zn1 C1 30.03(10) . .
O2 Zn1 C1 129.71(11) 2_556 .
N1 Zn1 C1 98.11(11) 2_556 .
N1 Zn1 C1 124.45(11) . .
O1 Zn1 C1 29.43(9) . .
O1 Zn1 C1 97.04(10) 2_556 .
O2 Zn1 C1 129.71(11) . 2_556
O2 Zn1 C1 30.03(10) 2_556 2_556
N1 Zn1 C1 124.45(11) 2_556 2_556
N1 Zn1 C1 98.11(11) . 2_556
O1 Zn1 C1 97.04(10) . 2_556
O1 Zn1 C1 29.43(9) 2_556 2_556
C1 Zn1 C1 115.80(16) . 2_556
C2 N1 C6 117.5(3) . .
C2 N1 Zn1 123.2(2) . .
C6 N1 Zn1 119.2(2) . .
C1 O1 Zn1 81.7(2) . .
C1 O2 Zn1 96.7(2) . .
O1 C1 O2 122.2(3) . .
O1 C1 C5 120.0(3) . 3_445
O2 C1 C5 117.8(3) . 3_445
O1 C1 Zn1 68.84(18) . .
O2 C1 Zn1 53.32(16) . .
C5 C1 Zn1 171.1(3) 3_445 .
N1 C2 C3 123.3(3) . .
C2 C3 C4 118.1(3) . .
C5 C4 C3 119.4(3) . .
C6 C5 C4 118.6(3) . .
C6 C5 C1 119.6(3) . 3
C4 C5 C1 121.8(3) . 3
N1 C6 C5 123.1(3) . .
O100 N100 O101 123.2(4) . .
O100 N100 C100 118.3(4) . .
O101 N100 C100 118.5(4) . .
C101 C100 C105 123.0(3) . .
C101 C100 N100 119.0(3) . .
C105 C100 N100 118.0(4) . .
C100 C101 C102 117.4(3) . .
C103 C102 C101 120.9(4) . .
C104 C103 C102 120.3(4) . .
C103 C104 C105 120.3(4) . .
C104 C105 C100 118.1(4) . .

loop_
_geom_bond_atom_site_label_1
_geom_bond_atom_site_label_2
_geom_bond_distance
_geom_bond_site_symmetry_2
Zn1 O2 2.033(2) .
Zn1 O2 2.033(2) 2_556
Zn1 N1 2.086(3) 2_556
Zn1 N1 2.086(3) .
Zn1 O1 2.373(2) .
Zn1 O1 2.373(2) 2_556
Zn1 C1 2.518(3) .
Zn1 C1 2.518(3) 2_556
N1 C2 1.339(4) .
N1 C6 1.352(4) .
O1 C1 1.250(4) .
O2 C1 1.268(4) .
C1 C5 1.504(4) 3_445
C2 C3 1.380(5) .
C3 C4 1.396(5) .
C4 C5 1.380(4) .
C5 C6 1.374(4) .
C5 C1 1.504(4) 3
N100 O100 1.223(4) .
N100 O101 1.224(4) .
N100 C100 1.472(5) .
C100 C101 1.369(5) .
C100 C105 1.384(5) .
C101 C102 1.390(5) .
C102 C103 1.375(5) .
C103 C104 1.371(5) .
C104 C105 1.382(5) .
